data_2011466
loop_
_publ_author_name
'Zhu, Huai-Gang'
'Yang, Guang'
'Chen, Xiao-Ming'
'Ng, Seik Weng'

_publ_section_title
;<i>catena</i>-Poly[[[bis(<i>N</i>,<i>N</i>'-diphenylthiourea)cadmium(II)]-di-\m-thiocyanato]
 dihydrate]
;
_journal_issue 10
_journal_name_full 'Acta Crystallographica Section C'
_journal_page_first e430
_journal_page_last e431
_journal_paper_doi 10.1107/S0108270100011902
_journal_volume 56
_journal_year 2000
_chemical_formula_iupac '[Cd (N C S)2 (C13 H12 N2 S)2], 2H2 O'
_chemical_formula_structural 'Cd (N C S)2 (C13 H12 N2 S)2, 2(H2O)'
_chemical_formula_sum 'C28 H28 Cd N6 O2 S4'
_chemical_formula_weight 721.20
_chemical_name_systematic
;
 catena-Bis(thiocyanato)bis(diphenylthiourea)cadmium(II) dihydrate
;
_space_group_IT_number 14
_symmetry_cell_setting monoclinic
_symmetry_space_group_name_Hall '-P 2ybc'
_symmetry_space_group_name_H-M 'P 1 21/c 1'
_audit_creation_method SHELXL-97
_cell_angle_alpha 90.00
_cell_angle_beta 89.98(4)
_cell_angle_gamma 90.00
_cell_formula_units_Z 2
_cell_length_a 5.643(2)
_cell_length_b 15.625(8)
_cell_length_c 17.641(8)
_cell_measurement_reflns_used 25
_cell_measurement_temperature 298(2)
_cell_measurement_theta_max 15.0
_cell_measurement_theta_min 7.0
_cell_volume 1555.4(12)
_computing_cell_refinement 'R3m Software'
_computing_data_collection 'R3m Software (Siemens, 1990)'
_computing_data_reduction 'R3m Software'
_computing_publication_material SHELXL97
_computing_structure_refinement 'SHELXL97 (Sheldrick, 1997)'
_computing_structure_solution 'SHELXS97 (Sheldrick, 1997)'
_diffrn_ambient_temperature 298(2)
_diffrn_measured_fraction_theta_full .917
_diffrn_measured_fraction_theta_max .917
_diffrn_measurement_device_type 'Siemens R3m four-circle'
_diffrn_measurement_method \w
_diffrn_radiation_monochromator graphite
_diffrn_radiation_source 'fine-focus sealed tube'
_diffrn_radiation_type MoK\a
_diffrn_radiation_wavelength .71073
_diffrn_reflns_av_R_equivalents .028
_diffrn_reflns_av_sigmaI/netI .034
_diffrn_reflns_limit_h_max 7
_diffrn_reflns_limit_h_min 0
_diffrn_reflns_limit_k_max 20
_diffrn_reflns_limit_k_min 0
_diffrn_reflns_limit_l_max 23
_diffrn_reflns_limit_l_min -24
_diffrn_reflns_number 4131
_diffrn_reflns_theta_full 28.91
_diffrn_reflns_theta_max 28.91
_diffrn_reflns_theta_min 2.61
_diffrn_standards_decay_% none
_diffrn_standards_interval_count 120
_diffrn_standards_number 2
_exptl_absorpt_coefficient_mu 1.007
_exptl_absorpt_correction_T_max .676
_exptl_absorpt_correction_T_min .609
_exptl_absorpt_correction_type empirical
_exptl_absorpt_process_details 'via \y scan (North et al., 1968)'
_exptl_crystal_colour Colorless
_exptl_crystal_density_diffrn 1.540
_exptl_crystal_density_method 'not measured'
_exptl_crystal_description Parallelepiped
_exptl_crystal_F_000 732
_exptl_crystal_size_max .40
_exptl_crystal_size_mid .22
_exptl_crystal_size_min .20
_refine_diff_density_max .44
_refine_diff_density_min -.40
_refine_ls_extinction_method none
_refine_ls_goodness_of_fit_ref 1.037
_refine_ls_hydrogen_treatment constr
_refine_ls_matrix_type full
_refine_ls_number_parameters 188
_refine_ls_number_reflns 3765
_refine_ls_number_restraints 0
_refine_ls_restrained_S_all 1.037
_refine_ls_R_factor_all .058
_refine_ls_R_factor_gt .037
_refine_ls_shift/su_max <0.001
_refine_ls_shift/su_mean .000
_refine_ls_structure_factor_coef Fsqd
_refine_ls_weighting_details 'calc w = 1/[\s^2^(Fo^2^)+(0.0501P)^2^+0.3895P] where P = (Fo^2^+2Fc^2^)/3'
_refine_ls_weighting_scheme calc
_refine_ls_wR_factor_ref .097
_reflns_number_gt 2848
_reflns_number_total 3765
_reflns_threshold_expression I>2\s(I)
_cod_data_source_file qd0024.cif
_cod_data_source_block I
_cod_depositor_comments
;
The following automatic conversions were performed:
'_symmetry_cell_setting' value 'Monoclinic' changed to 'monoclinic'
according to '/home/saulius/struct/CIF-dictionaries/cif_core.dic'
dictionary named 'cif_core.dic' version 2.4.1 from 2010-06-29.

Automatic conversion script
Id: cif_fix_enum 1527 2010-12-29 10:47:43Z saulius 

The following automatic conversions were performed:

'_symmetry_cell_setting' value 'Monoclinic' changed to 'monoclinic'
according to /home/saulius/struct/CIF-dictionaries/cif_core.dic
dictionary named 'cif_core.dic' version 2.4.1 from 2010-06-29.

Automatic conversion script
Id: cif_fix_values 1715 2011-07-08 13:25:40Z adriana 
;
_cod_original_cell_volume 1555.0(10)
_cod_original_sg_symbol_H-M 'P 21/c'
_cod_database_code 2011466
_cod_database_fobs_code 2011466

loop_
_symmetry_equiv_pos_as_xyz
'x, y, z'
'-x, y+1/2, -z+1/2'
'-x, -y, -z'
'x, -y-1/2, z-1/2'

loop_
_atom_site_label
_atom_site_fract_x
_atom_site_fract_y
_atom_site_fract_z
_atom_site_U_iso_or_equiv
_atom_site_adp_type
_atom_site_calc_flag
_atom_site_refinement_flags
_atom_site_occupancy
_atom_site_disorder_assembly
_atom_site_disorder_group
_atom_site_type_symbol
Cd1 .5000 .5000 .5000 .03460(10) Uani d S 1 . . Cd
S1 .22420(10) .50856(6) .37042(4) .0477(2) Uani d . 1 . . S
S2 .69070(10) .36619(5) .43860(4) .0377(2) Uani d . 1 . . S
O1w .7507(9) .0194(3) .5304(2) .119(2) Uani d . 1 . . O
N1 -.2007(5) .5787(2) .4231(2) .0470(10) Uani d . 1 . . N
N2 .8030(5) .2088(2) .48290(10) .0390(10) Uani d . 1 . . N
N3 .5688(5) .2840(2) .56530(10) .0420(10) Uani d . 1 . . N
C1 -.0230(5) .5505(2) .4020(2) .0350(10) Uani d . 1 . . C
C2 .6876(5) .2820(2) .4998(2) .0330(10) Uani d . 1 . . C
C3 .9456(5) .1941(2) .4166(2) .0360(10) Uani d . 1 . . C
C4 .8850(6) .1275(2) .3691(2) .0470(10) Uani d . 1 . . C
C5 1.0279(7) .1082(2) .3075(2) .0560(10) Uani d . 1 . . C
C6 1.2267(7) .1555(2) .2932(2) .0540(10) Uani d . 1 . . C
C7 1.2846(6) .2228(2) .3403(2) .0530(10) Uani d . 1 . . C
C8 1.1446(6) .2427(2) .4026(2) .0440(10) Uani d . 1 . . C
C9 .5827(6) .2187(2) .6225(2) .0380(10) Uani d . 1 . . C
C10 .4059(7) .1590(2) .6303(2) .0550(10) Uani d . 1 . . C
C11 .4251(8) .0973(3) .6862(2) .0710(10) Uani d . 1 . . C
C12 .6209(8) .0949(3) .7332(2) .0620(10) Uani d . 1 . . C
C13 .7919(8) .1546(3) .7260(2) .0640(10) Uani d . 1 . . C
C14 .7754(7) .2169(2) .6705(2) .0520(10) Uani d . 1 . . C
H1w1 .6974 -.0235 .5552 .050 Uiso d . 1 . . H
H1w2 .8643 .0401 .5604 .050 Uiso d . 1 . . H
H2 .7901 .1673 .5147 .058 Uiso calc R 1 . . H
H3 .4780 .3272 .5737 .063 Uiso calc R 1 . . H
H4 .7489 .0956 .3784 .070 Uiso calc R 1 . . H
H5 .9882 .0629 .2757 .084 Uiso calc R 1 . . H
H6 1.3227 .1423 .2520 .081 Uiso calc R 1 . . H
H7 1.4190 .2553 .3302 .079 Uiso calc R 1 . . H
H8 1.1844 .2881 .4343 .065 Uiso calc R 1 . . H
H10 .2748 .1600 .5983 .083 Uiso calc R 1 . . H
H11 .3052 .0570 .6923 .106 Uiso calc R 1 . . H
H12 .6347 .0523 .7697 .093 Uiso calc R 1 . . H
H13 .9217 .1539 .7585 .096 Uiso calc R 1 . . H
H14 .8946 .2576 .6656 .078 Uiso calc R 1 . . H

loop_
_atom_site_aniso_label
_atom_site_aniso_U_11
_atom_site_aniso_U_22
_atom_site_aniso_U_33
_atom_site_aniso_U_12
_atom_site_aniso_U_13
_atom_site_aniso_U_23
Cd1 .0336(2) .0313(2) .0388(2) .00680(10) .00240(10) -.00040(10)
S1 .0369(4) .0695(6) .0366(4) .0169(4) -.0002(3) -.0088(4)
S2 .0477(4) .0314(4) .0340(4) .0075(3) .0058(3) .0013(3)
O1w .162(4) .099(3) .097(3) .036(3) .035(3) .036(2)
N1 .0350(10) .047(2) .058(2) .0070(10) .0060(10) .0030(10)
N2 .049(2) .0290(10) .0390(10) .0060(10) .0120(10) .0020(10)
N3 .047(2) .0370(10) .0420(10) .0120(10) .0120(10) .0040(10)
C1 .034(2) .037(2) .034(2) .0020(10) .0000(10) .0010(10)
C2 .0330(10) .0300(10) .037(2) .0020(10) .0020(10) -.0030(10)
C3 .037(2) .033(2) .037(2) .0040(10) .0040(10) -.0010(10)
C4 .049(2) .041(2) .051(2) -.004(2) .006(2) -.006(2)
C5 .065(2) .053(2) .050(2) -.002(2) .005(2) -.017(2)
C6 .057(2) .062(2) .043(2) .006(2) .013(2) -.008(2)
C7 .041(2) .059(2) .059(2) -.005(2) .013(2) -.004(2)
C8 .039(2) .045(2) .047(2) .0010(10) .0030(10) -.0090(10)
C9 .043(2) .0320(10) .038(2) .0040(10) .0120(10) .0000(10)
C10 .048(2) .060(2) .058(2) -.011(2) .005(2) .007(2)
C11 .080(3) .057(2) .074(3) -.023(2) .031(2) .006(2)
C12 .086(3) .051(2) .049(2) .013(2) .020(2) .011(2)
C13 .068(3) .075(3) .048(2) .014(2) .003(2) .014(2)
C14 .053(2) .055(2) .047(2) -.006(2) .005(2) .006(2)

loop_
_atom_type_symbol
_atom_type_description
_atom_type_scat_dispersion_real
_atom_type_scat_dispersion_imag
_atom_type_scat_source
C C .0033 .0016 'International Tables Vol C Tables 4.2.6.8 and 6.1.1.4'
H H .0000 .0000 'International Tables Vol C Tables 4.2.6.8 and 6.1.1.4'
N N .0061 .0033 'International Tables Vol C Tables 4.2.6.8 and 6.1.1.4'
O O .0106 .0060 'International Tables Vol C Tables 4.2.6.8 and 6.1.1.4'
S S .1246 .1234 'International Tables Vol C Tables 4.2.6.8 and 6.1.1.4'
Cd Cd -.8075 1.2024 'International Tables Vol C Tables 4.2.6.8 and 6.1.1.4'

loop_
_geom_angle_atom_site_label_1
_geom_angle_atom_site_label_2
_geom_angle_atom_site_label_3
_geom_angle_site_symmetry_1
_geom_angle_site_symmetry_3
_geom_angle
_geom_angle_publ_flag
N1 Cd1 N1 1_655 3_566 180.0 yes
N1 Cd1 S2 1_655 3_666 96.40(10) yes
N1 Cd1 S2 3_566 3_666 83.70(10) yes
N1 Cd1 S2 1_655 . 83.70(10) yes
N1 Cd1 S2 3_566 . 96.40(10) yes
S2 Cd1 S2 3_666 . 180.0 yes
N1 Cd1 S1 1_655 . 84.70(10) yes
N1 Cd1 S1 3_566 . 95.30(10) yes
S2 Cd1 S1 3_666 . 94.20(10) yes
S2 Cd1 S1 . . 85.80(10) yes
N1 Cd1 S1 1_655 3_666 95.30(10) yes
N1 Cd1 S1 3_566 3_666 84.70(10) yes
S2 Cd1 S1 3_666 3_666 85.80(10) yes
S2 Cd1 S1 . 3_666 94.20(10) yes
S1 Cd1 S1 . 3_666 180.0 yes
C1 S1 Cd1 . . 102.60(10) no
C2 S2 Cd1 . . 110.80(10) no
C1 N1 Cd1 . 1_455 125.1(2) no
C2 N2 C3 . . 125.8(2) no
C2 N3 C9 . . 124.3(2) no
N1 C1 S1 . . 178.3(3) no
N3 C2 N2 . . 116.9(3) no
N3 C2 S2 . . 122.4(2) no
N2 C2 S2 . . 120.7(2) no
C8 C3 C4 . . 120.6(3) no
C8 C3 N2 . . 120.9(3) no
C4 C3 N2 . . 118.4(3) no
C3 C4 C5 . . 119.7(3) no
C6 C5 C4 . . 120.3(3) no
C5 C6 C7 . . 119.7(3) no
C6 C7 C8 . . 120.8(3) no
C3 C8 C7 . . 118.8(3) no
C10 C9 C14 . . 119.9(3) no
C10 C9 N3 . . 120.8(3) no
C14 C9 N3 . . 119.3(3) no
C9 C10 C11 . . 119.1(4) no
C12 C11 C10 . . 120.6(4) no
C13 C12 C11 . . 119.9(4) no
C12 C13 C14 . . 120.3(4) no
C9 C14 C13 . . 120.2(4) no
H1w1 O1w H1w2 . . 103.6 no
C2 N2 H2 . . 117.1 no
C3 N2 H2 . . 117.1 no
C2 N3 H3 . . 117.9 no
C9 N3 H3 . . 117.9 no
C3 C4 H4 . . 120.1 no
C5 C4 H4 . . 120.1 no
C6 C5 H5 . . 119.9 no
C4 C5 H5 . . 119.9 no
C5 C6 H6 . . 120.1 no
C7 C6 H6 . . 120.1 no
C6 C7 H7 . . 119.6 no
C8 C7 H7 . . 119.6 no
C3 C8 H8 . . 120.6 no
C7 C8 H8 . . 120.6 no
C9 C10 H10 . . 120.4 no
C11 C10 H10 . . 120.4 no
C12 C11 H11 . . 119.7 no
C10 C11 H11 . . 119.7 no
C13 C12 H12 . . 120.1 no
C11 C12 H12 . . 120.1 no
C12 C13 H13 . . 119.8 no
C14 C13 H13 . . 119.8 no
C9 C14 H14 . . 119.9 no
C13 C14 H14 . . 119.9 no

loop_
_geom_bond_atom_site_label_1
_geom_bond_atom_site_label_2
_geom_bond_site_symmetry_2
_geom_bond_distance
_geom_bond_publ_flag
Cd1 N1 1_655 2.491(3) yes
Cd1 N1 3_566 2.491(3) yes
Cd1 S1 . 2.769(2) yes
Cd1 S1 3_666 2.769(2) yes
Cd1 S2 . 2.5890(10) yes
Cd1 S2 3_666 2.5890(10) yes
S1 C1 . 1.639(3) no
S2 C2 . 1.701(3) no
N1 C1 . 1.157(4) no
N2 C2 . 1.349(4) no
N2 C3 . 1.438(4) no
N3 C2 . 1.336(4) no
N3 C9 . 1.438(4) no
C3 C8 . 1.379(4) no
C3 C4 . 1.378(4) no
C4 C5 . 1.387(4) no
C5 C6 . 1.367(5) no
C6 C7 . 1.380(5) no
C7 C8 . 1.388(4) no
C9 C10 . 1.373(5) no
C9 C14 . 1.379(5) no
C10 C11 . 1.385(5) no
C11 C12 . 1.382(6) no
C12 C13 . 1.348(6) no
C13 C14 . 1.383(5) no
O1w H1w1 . .8600 no
O1w H1w2 . .8900 no
N2 H2 . .8600 no
N3 H3 . .8600 no
C4 H4 . .9300 no
C5 H5 . .9300 no
C6 H6 . .9300 no
C7 H7 . .9300 no
C8 H8 . .9300 no
C10 H10 . .9300 no
C11 H11 . .9300 no
C12 H12 . .9300 no
C13 H13 . .9300 no
C14 H14 . .9300 no

loop_
_geom_hbond_atom_site_label_D
_geom_hbond_atom_site_label_H
_geom_hbond_atom_site_label_A
_geom_hbond_distance_DH
_geom_hbond_distance_HA
_geom_hbond_distance_DA
_geom_hbond_angle_DHA
_geom_hbond_publ_flag
N2 H2 O1w .86 2.34 3.090(5) 146 no

loop_
_geom_torsion_atom_site_label_1
_geom_torsion_atom_site_label_2
_geom_torsion_atom_site_label_3
_geom_torsion_atom_site_label_4
_geom_torsion_site_symmetry_1
_geom_torsion
_geom_torsion_publ_flag
N1 Cd1 S1 C1 1_655 -127.00(10) no
N1 Cd1 S1 C1 3_566 53.00(10) no
S2 Cd1 S1 C1 3_666 -31.00(10) no
S2 Cd1 S1 C1 . 149.10(10) no
S1 Cd1 S1 C1 3_666 14E1(10) no
N1 Cd1 S2 C2 1_655 146.30(10) no
N1 Cd1 S2 C2 3_566 -33.70(10) no
S2 Cd1 S2 C2 3_666 -77.3(2) no
S1 Cd1 S2 C2 . -128.50(10) no
S1 Cd1 S2 C2 3_666 51.50(10) no
Cd1 N1 C1 S1 1_455 65(11) no
Cd1 S1 C1 N1 . -138(11) no
C9 N3 C2 N2 . 8.8(5) no
C9 N3 C2 S2 . -172.5(2) no
C3 N2 C2 N3 . -178.3(3) no
C3 N2 C2 S2 . 3.0(4) no
Cd1 S2 C2 N3 . 9.3(3) no
Cd1 S2 C2 N2 . -172.1(2) no
C2 N2 C3 C8 . 61.3(4) no
C2 N2 C3 C4 . -121.8(3) no
C8 C3 C4 C5 . 1.2(5) no
N2 C3 C4 C5 . -175.8(3) no
C3 C4 C5 C6 . -.7(6) no
C4 C5 C6 C7 . -.3(6) no
C5 C6 C7 C8 . .7(6) no
C4 C3 C8 C7 . -.7(5) no
N2 C3 C8 C7 . 176.2(3) no
C6 C7 C8 C3 . -.2(6) no
C2 N3 C9 C10 . -101.9(4) no
C2 N3 C9 C14 . 78.7(4) no
C14 C9 C10 C11 . -.4(5) no
N3 C9 C10 C11 . -179.8(3) no
C9 C10 C11 C12 . -.8(6) no
C10 C11 C12 C13 . 1.8(6) no
C11 C12 C13 C14 . -1.7(6) no
C10 C9 C14 C13 . .6(5) no
N3 C9 C14 C13 . 180.0(3) no
C12 C13 C14 C9 . .5(6) no
